data_7210916
loop_
_publ_author_name
'Taouss, Christina'
'Thomas, Lena'
'Jones, Peter G.'

_publ_section_title
;
 Packing principles for urea and thiourea solvates: structures of
 urea&#x2009;:&#x2009;morpholine (1&#x2009;:&#x2009;1),
 urea&#x2009;:&#x2009;1,4-dioxane (1&#x2009;:&#x2009;1),
 thiourea&#x2009;:&#x2009;morpholine (4&#x2009;:&#x2009;3) and
 thiourea&#x2009;:&#x2009;1,4-dioxane (4&#x2009;:&#x2009;1)
;
_journal_issue 34
_journal_name_full CrystEngComm
_journal_page_first 6829
_journal_paper_doi 10.1039/c3ce40933c
_journal_volume 15
_journal_year 2013
_chemical_formula_sum 'C5 H12 N2 O3'
_chemical_formula_weight 148.17
_space_group_IT_number 13
_symmetry_cell_setting monoclinic
_symmetry_space_group_name_Hall '-P 2yc'
_symmetry_space_group_name_H-M 'P 1 2/c 1'
_atom_sites_solution_hydrogens geom
_atom_sites_solution_primary direct
_atom_sites_solution_secondary difmap
_audit_creation_method SHELXL-97
_cell_angle_alpha 90.00
_cell_angle_beta 95.701(7)
_cell_angle_gamma 90.00
_cell_formula_units_Z 2
_cell_length_a 6.7949(5)
_cell_length_b 4.5234(3)
_cell_length_c 12.2711(9)
_cell_measurement_reflns_used 3144
_cell_measurement_temperature 100(2)
_cell_measurement_theta_max 30.7620
_cell_measurement_theta_min 3.0040
_cell_volume 375.30(5)
_computing_cell_refinement
;
CrysAlisPro, Agilent Technologies,
Version 1.171.36.28 (release 01-02-2013 CrysAlis171 .NET)
(compiled Feb 1 2013,16:14:44)
;
_computing_data_collection
;
CrysAlisPro, Agilent Technologies,
Version 1.171.36.28 (release 01-02-2013 CrysAlis171 .NET)
(compiled Feb 1 2013,16:14:44)
;
_computing_data_reduction
;
CrysAlisPro, Agilent Technologies,
Version 1.171.36.28 (release 01-02-2013 CrysAlis171 .NET)
(compiled Feb 1 2013,16:14:44)
;
_computing_molecular_graphics 'Siemens XP'
_computing_publication_material SHELXL-97
_computing_structure_refinement 'SHELXL-97 (Sheldrick, 1997)'
_computing_structure_solution 'SHELXS-97 (Sheldrick, 1990)'
_diffrn_ambient_temperature 100(2)
_diffrn_detector_area_resol_mean 16.1419
_diffrn_measured_fraction_theta_full 0.989
_diffrn_measured_fraction_theta_max 0.989
_diffrn_measurement_device_type 'Oxford Diffraction Xcalibur, Eos'
_diffrn_measurement_method \w-scan
_diffrn_radiation_monochromator graphite
_diffrn_radiation_source 'Enhance (Mo) X-ray Source'
_diffrn_radiation_type MoK\a
_diffrn_radiation_wavelength 0.71073
_diffrn_reflns_av_R_equivalents 0.0265
_diffrn_reflns_av_sigmaI/netI 0.0143
_diffrn_reflns_limit_h_max 9
_diffrn_reflns_limit_h_min -9
_diffrn_reflns_limit_k_max 6
_diffrn_reflns_limit_k_min -6
_diffrn_reflns_limit_l_max 17
_diffrn_reflns_limit_l_min -17
_diffrn_reflns_number 9411
_diffrn_reflns_theta_full 30.03
_diffrn_reflns_theta_max 30.03
_diffrn_reflns_theta_min 3.01
_exptl_absorpt_coefficient_mu 0.107
_exptl_absorpt_correction_type none
_exptl_crystal_colour colourless
_exptl_crystal_density_diffrn 1.311
_exptl_crystal_density_meas ?
_exptl_crystal_density_method 'not measured'
_exptl_crystal_description block
_exptl_crystal_F_000 160
_exptl_crystal_size_max 0.30
_exptl_crystal_size_mid 0.30
_exptl_crystal_size_min 0.30
_refine_diff_density_max 0.584
_refine_diff_density_min -0.229
_refine_diff_density_rms 0.054
_refine_ls_extinction_method none
_refine_ls_goodness_of_fit_ref 1.052
_refine_ls_hydrogen_treatment mixed
_refine_ls_matrix_type full
_refine_ls_number_parameters 55
_refine_ls_number_reflns 1096
_refine_ls_number_restraints 0
_refine_ls_restrained_S_all 1.052
_refine_ls_R_factor_all 0.0507
_refine_ls_R_factor_gt 0.0455
_refine_ls_shift/su_max 0.005
_refine_ls_shift/su_mean 0.001
_refine_ls_structure_factor_coef Fsqd
_refine_ls_weighting_details 'calc w=1/[\s^2^(Fo^2^)+(0.0611P)^2^+0.2544P] where P=(Fo^2^+2Fc^2^)/3'
_refine_ls_weighting_scheme calc
_refine_ls_wR_factor_gt 0.1251
_refine_ls_wR_factor_ref 0.1294
_reflns_number_gt 987
_reflns_number_total 1096
_reflns_threshold_expression >2sigma(I)
_cod_data_source_file c3ce40933c.txt
_cod_data_source_block cycling
_cod_depositor_comments
;
The following automatic conversions were performed:

'_exptl_crystal_density_meas' value 'not measured' was changed to '?'
- the value is perceived as not measured.

Automatic conversion script
Id: cif_fix_values 3008 2015-01-20 13:52:24Z robertas 
;
_cod_original_sg_symbol_H-M 'P 2/c'
_cod_database_code 7210916

loop_
_symmetry_equiv_pos_as_xyz
'x, y, z'
'-x, y, -z+1/2'
'-x, -y, -z'
'x, -y, z-1/2'

loop_
_atom_site_label
_atom_site_type_symbol
_atom_site_fract_x
_atom_site_fract_y
_atom_site_fract_z
_atom_site_U_iso_or_equiv
_atom_site_adp_type
_atom_site_occupancy
_atom_site_symmetry_multiplicity
_atom_site_calc_flag
_atom_site_refinement_flags
C1 C 0.5000 0.1391(3) 0.2500 0.0139(3) Uani 1 2 d S
N1 N 0.37390(17) -0.0162(2) 0.30631(9) 0.0201(3) Uani 1 1 d .
H01 H 0.376(3) -0.199(5) 0.3060(15) 0.029(5) Uiso 1 1 d .
H02 H 0.292(3) 0.084(4) 0.3412(15) 0.026(5) Uiso 1 1 d .
O1 O 0.5000 0.4144(3) 0.2500 0.0183(3) Uani 1 2 d S
C2 C 0.2047(2) 0.4973(4) 0.52438(11) 0.0268(3) Uani 1 1 d .
H2A H 0.2373 0.7096 0.5184 0.032 Uiso 1 1 calc R
H2B H 0.3289 0.3884 0.5460 0.032 Uiso 1 1 calc R
C3 C -0.0639(2) 0.5440(4) 0.38971(11) 0.0258(3) Uani 1 1 d .
H3A H -0.1246 0.4669 0.3187 0.031 Uiso 1 1 calc R
H3B H -0.0370 0.7572 0.3808 0.031 Uiso 1 1 calc R
O2 O 0.11798(14) 0.3909(3) 0.42070(8) 0.0282(3) Uani 1 1 d .

loop_
_atom_site_aniso_label
_atom_site_aniso_U_11
_atom_site_aniso_U_22
_atom_site_aniso_U_33
_atom_site_aniso_U_23
_atom_site_aniso_U_13
_atom_site_aniso_U_12
C1 0.0138(7) 0.0106(6) 0.0175(7) 0.000 0.0026(5) 0.000
N1 0.0233(5) 0.0097(5) 0.0297(6) -0.0003(4) 0.0147(4) -0.0002(4)
O1 0.0198(6) 0.0084(5) 0.0275(6) 0.000 0.0066(5) 0.000
C2 0.0177(6) 0.0402(8) 0.0228(6) -0.0034(5) 0.0029(4) 0.0022(5)
C3 0.0208(6) 0.0365(7) 0.0202(6) 0.0003(5) 0.0033(5) 0.0036(5)
O2 0.0191(5) 0.0434(7) 0.0225(5) -0.0106(4) 0.0041(3) 0.0086(4)

loop_
_atom_type_symbol
_atom_type_description
_atom_type_scat_dispersion_real
_atom_type_scat_dispersion_imag
_atom_type_scat_source
C C 0.0033 0.0016 'International Tables Vol C Tables 4.2.6.8 and 6.1.1.4'
H H 0.0000 0.0000 'International Tables Vol C Tables 4.2.6.8 and 6.1.1.4'
N N 0.0061 0.0033 'International Tables Vol C Tables 4.2.6.8 and 6.1.1.4'
O O 0.0106 0.0060 'International Tables Vol C Tables 4.2.6.8 and 6.1.1.4'

loop_
_geom_angle_atom_site_label_1
_geom_angle_atom_site_label_2
_geom_angle_atom_site_label_3
_geom_angle
_geom_angle_site_symmetry_1
_geom_angle_site_symmetry_3
O1 C1 N1 121.36(7) . 2_655
O1 C1 N1 121.36(7) . .
N1 C1 N1 117.29(15) 2_655 .
O2 C2 C3 110.31(11) . 3_566
O2 C3 C2 110.22(11) . 3_566
C2 O2 C3 109.95(10) . .

loop_
_geom_bond_atom_site_label_1
_geom_bond_atom_site_label_2
_geom_bond_distance
_geom_bond_site_symmetry_2
C1 O1 1.2452(19) .
C1 N1 1.3501(13) 2_655
C1 N1 1.3501(13) .
C2 O2 1.4312(16) .
C2 C3 1.5037(19) 3_566
C3 O2 1.4347(16) .
C3 C2 1.5037(19) 3_566

loop_
_geom_hbond_atom_site_label_D
_geom_hbond_atom_site_label_H
_geom_hbond_atom_site_label_A
_geom_hbond_distance_DH
_geom_hbond_distance_HA
_geom_hbond_distance_DA
_geom_hbond_angle_DHA
_geom_hbond_site_symmetry_A
N1 H01 O1 0.83(2) 2.08(2) 2.8219(15) 148.1(18) 1_545
N1 H02 O2 0.86(2) 2.12(2) 2.9783(14) 170.8(18) .

loop_
_geom_torsion_atom_site_label_1
_geom_torsion_atom_site_label_2
_geom_torsion_atom_site_label_3
_geom_torsion_atom_site_label_4
_geom_torsion
_geom_torsion_site_symmetry_1
C3 C2 O2 C3 58.24(17) 3_566
C2 C3 O2 C2 -58.18(17) 3_566
